data_7209103
loop_
_publ_author_name
'Singh, Ajnesh'
'Sharma, Raj P.'
'Aree, Thammarat'
'Venugopalan, Paloth'

_publ_section_title
;
 Water-mediated supramolecular architecture of Co(iii)--phenanthroline
 complexes: organizational control to 2D-layers and 3D-square cavities
 through substituted aryl carboxylate anions
;
_journal_issue 6
_journal_name_full CrystEngComm
_journal_page_first 1153
_journal_paper_doi 10.1039/c2ce26573g
_journal_volume 15
_journal_year 2013
_chemical_formula_sum 'C32 H34 Co I N4 O12'
_chemical_formula_weight 852.46
_chemical_melting_point ?
_chemical_name_common
;carbonatobis(1,10-phenanthroline)cobalt(iii) 2-
iodobenzoate.heptahydrate
;
_chemical_name_systematic
;
carbonatobis(1,10-phenanthroline)cobalt(III)
2-iodobenzoate.heptahydrate
;
_space_group_IT_number 2
_symmetry_cell_setting triclinic
_symmetry_space_group_name_Hall '-P 1'
_symmetry_space_group_name_H-M 'P -1'
_atom_sites_solution_hydrogens geom
_atom_sites_solution_primary direct
_atom_sites_solution_secondary difmap
_audit_creation_method SHELXL-97
_cell_angle_alpha 67.41(3)
_cell_angle_beta 77.95(3)
_cell_angle_gamma 64.21(3)
_cell_formula_units_Z 2
_cell_length_a 11.284(2)
_cell_length_b 12.636(3)
_cell_length_c 14.396(3)
_cell_measurement_reflns_used 8687
_cell_measurement_temperature 293(2)
_cell_measurement_theta_max 27.31
_cell_measurement_theta_min 2.45
_cell_volume 1704.3(8)
_computing_cell_refinement 'APEX2 (Bruker, 2007)'
_computing_data_collection 'APEX2 (Bruker, 2007)'
_computing_data_reduction 'APEX2 (Bruker, 2007)'
_computing_molecular_graphics 'XP (Siemens)'
_computing_publication_material SHELXL-97
_computing_structure_refinement 'SHELXL-97 (Sheldrick, 1997)'
_computing_structure_solution 'SHELXS-97 (Sheldrick, 1997)'
_diffrn_ambient_temperature 293(2)
_diffrn_detector_area_resol_mean 512
_diffrn_measured_fraction_theta_full 0.986
_diffrn_measured_fraction_theta_max 0.986
_diffrn_measurement_device_type 'Bruker KAPPA APEXII'
_diffrn_measurement_method 'combination of \w and \f'
_diffrn_radiation_monochromator graphite
_diffrn_radiation_source 'fine-focus sealed tube'
_diffrn_radiation_type MoK\a
_diffrn_radiation_wavelength 0.71073
_diffrn_reflns_av_R_equivalents 0.0281
_diffrn_reflns_av_sigmaI/netI 0.0307
_diffrn_reflns_limit_h_max 13
_diffrn_reflns_limit_h_min -13
_diffrn_reflns_limit_k_max 15
_diffrn_reflns_limit_k_min -14
_diffrn_reflns_limit_l_max 17
_diffrn_reflns_limit_l_min -17
_diffrn_reflns_number 16097
_diffrn_reflns_theta_full 26.00
_diffrn_reflns_theta_max 26.00
_diffrn_reflns_theta_min 1.53
_diffrn_standards_number 0
_exptl_absorpt_coefficient_mu 1.478
_exptl_absorpt_correction_T_max 0.746
_exptl_absorpt_correction_T_min 0.585
_exptl_absorpt_correction_type multi-scan
_exptl_absorpt_process_details '(SADABS; Bruker, 2007)'
_exptl_crystal_colour 'reddish pink'
_exptl_crystal_density_diffrn 1.661
_exptl_crystal_density_meas ?
_exptl_crystal_density_method 'not measured'
_exptl_crystal_description block
_exptl_crystal_F_000 860
_exptl_crystal_size_max 0.43
_exptl_crystal_size_mid 0.42
_exptl_crystal_size_min 0.14
_refine_diff_density_max 0.986
_refine_diff_density_min -1.218
_refine_diff_density_rms 0.084
_refine_ls_extinction_method none
_refine_ls_goodness_of_fit_ref 1.076
_refine_ls_hydrogen_treatment constr
_refine_ls_matrix_type full
_refine_ls_number_parameters 451
_refine_ls_number_reflns 6595
_refine_ls_number_restraints 0
_refine_ls_restrained_S_all 1.076
_refine_ls_R_factor_all 0.0510
_refine_ls_R_factor_gt 0.0414
_refine_ls_shift/su_max 0.000
_refine_ls_shift/su_mean 0.000
_refine_ls_structure_factor_coef Fsqd
_refine_ls_weighting_details 'calc w=1/[\s^2^(Fo^2^)+(0.0699P)^2^+0.9546P] where P=(Fo^2^+2Fc^2^)/3'
_refine_ls_weighting_scheme calc
_refine_ls_wR_factor_gt 0.1164
_refine_ls_wR_factor_ref 0.1220
_reflns_number_gt 5507
_reflns_number_total 6595
_reflns_threshold_expression >2sigma(I)
_cod_data_source_file c2ce26573g.txt
_cod_data_source_block 6coibz
_cod_depositor_comments
;
The following automatic conversions were performed:

'_chemical_melting_point' value 'not measured' was changed to '?' -
the value is undefined or not given.

Automatic conversion script
Id: cif_fix_values 1891 2012-01-12 08:04:46Z andrius 

The following automatic conversions were performed:

'_exptl_crystal_density_meas' value 'not measured' was changed to '?'
- the value is perceived as not measured.

Automatic conversion script
Id: cif_fix_values 3008 2015-01-20 13:52:24Z robertas 
;
_cod_original_cell_volume 1704.3(6)
_cod_original_sg_symbol_H-M P-1
_cod_database_code 7209103

loop_
_symmetry_equiv_pos_as_xyz
'x, y, z'
'-x, -y, -z'

loop_
_atom_site_label
_atom_site_type_symbol
_atom_site_fract_x
_atom_site_fract_y
_atom_site_fract_z
_atom_site_U_iso_or_equiv
_atom_site_adp_type
_atom_site_occupancy
_atom_site_symmetry_multiplicity
_atom_site_calc_flag
_atom_site_refinement_flags
Co1 Co 0.42605(3) 0.66517(3) 0.71429(3) 0.02699(11) Uani 1 1 d .
I1 I 0.04551(3) 0.12250(3) 0.03123(3) 0.08194(15) Uani 1 1 d .
O1 O 0.51235(19) 0.73452(18) 0.59407(14) 0.0343(4) Uani 1 1 d .
O2 O 0.61042(19) 0.58896(18) 0.72543(15) 0.0347(4) Uani 1 1 d .
O3 O 0.7331(2) 0.6555(2) 0.59075(18) 0.0469(5) Uani 1 1 d .
O4 O 0.3038(3) -0.0586(3) 0.2614(2) 0.0753(9) Uani 1 1 d .
O5 O 0.3615(3) 0.0030(3) 0.0995(2) 0.0611(7) Uani 1 1 d .
O6 O 0.2017(5) 0.2699(5) 0.7616(4) 0.1335(17) Uani 1 1 d .
H6B H 0.2558 0.2465 0.8056 0.160 Uiso 1 1 d R
H6C H 0.1492 0.3369 0.7708 0.160 Uiso 1 1 d R
O7 O 0.9309(5) 0.4133(4) 0.7110(5) 0.140(2) Uani 1 1 d .
H7B H 0.8789 0.4800 0.6745 0.168 Uiso 1 1 d R
H7C H 0.8973 0.3719 0.6997 0.168 Uiso 1 1 d R
O8 O 0.1735(4) 0.7751(4) 0.2834(3) 0.1068(13) Uani 1 1 d .
H8B H 0.2290 0.8014 0.2794 0.128 Uiso 1 1 d R
H8C H 0.0960 0.8314 0.2745 0.128 Uiso 1 1 d R
O9 O 0.3885(3) 0.1889(3) 0.9141(3) 0.0751(8) Uani 1 1 d .
H9B H 0.4687 0.1400 0.9107 0.090 Uiso 1 1 d R
H9C H 0.3708 0.1478 0.9701 0.090 Uiso 1 1 d R
O10 O 0.3485(5) -0.0535(3) 0.4399(3) 0.1093(15) Uani 1 1 d .
H10B H 0.4227 -0.1164 0.4625 0.131 Uiso 1 1 d R
H10C H 0.3507 -0.0548 0.3824 0.131 Uiso 1 1 d R
O11 O -0.1015(4) 0.8769(4) 0.2901(4) 0.1077(13) Uani 1 1 d .
H11B H -0.1210 0.8284 0.2709 0.129 Uiso 1 1 d R
H11C H -0.1474 0.8743 0.3435 0.129 Uiso 1 1 d R
O12 O 0.2593(4) 0.1163(3) 0.5377(2) 0.0839(10) Uani 1 1 d .
H12B H 0.2968 0.0716 0.5036 0.101 Uiso 1 1 d R
H12C H 0.2719 0.1842 0.5023 0.101 Uiso 1 1 d R
N1 N 0.4290(2) 0.5445(2) 0.66307(17) 0.0309(5) Uani 1 1 d .
N2 N 0.2468(2) 0.7549(2) 0.67127(17) 0.0309(5) Uani 1 1 d .
N3 N 0.4131(2) 0.7859(2) 0.77026(17) 0.0298(5) Uani 1 1 d .
N4 N 0.3750(2) 0.5806(2) 0.85022(17) 0.0283(5) Uani 1 1 d .
C1 C 0.6267(3) 0.6599(3) 0.6334(2) 0.0336(6) Uani 1 1 d .
C2 C 0.5253(3) 0.4360(3) 0.6634(2) 0.0418(7) Uani 1 1 d .
H2A H 0.6059 0.4127 0.6882 0.050 Uiso 1 1 calc R
C3 C 0.5079(4) 0.3573(3) 0.6276(3) 0.0494(8) Uani 1 1 d .
H3A H 0.5764 0.2811 0.6297 0.059 Uiso 1 1 calc R
C4 C 0.3922(4) 0.3892(3) 0.5896(3) 0.0501(8) Uani 1 1 d .
H4A H 0.3808 0.3350 0.5665 0.060 Uiso 1 1 calc R
C5 C 0.2898(3) 0.5053(3) 0.5853(2) 0.0414(7) Uani 1 1 d .
C6 C 0.3140(3) 0.5783(3) 0.6241(2) 0.0330(6) Uani 1 1 d .
C7 C 0.2156(3) 0.6937(3) 0.6266(2) 0.0320(6) Uani 1 1 d .
C8 C 0.0944(3) 0.7378(3) 0.5870(2) 0.0413(7) Uani 1 1 d .
C9 C 0.0718(4) 0.6626(4) 0.5460(3) 0.0563(9) Uani 1 1 d .
H9A H -0.0086 0.6914 0.5184 0.068 Uiso 1 1 calc R
C10 C 0.1638(4) 0.5514(4) 0.5462(3) 0.0553(9) Uani 1 1 d .
H10A H 0.1456 0.5032 0.5205 0.066 Uiso 1 1 calc R
C11 C 0.0016(3) 0.8539(3) 0.5937(3) 0.0477(8) Uani 1 1 d .
H11A H -0.0806 0.8891 0.5670 0.057 Uiso 1 1 calc R
C12 C 0.0320(3) 0.9136(3) 0.6389(3) 0.0463(8) Uani 1 1 d .
H12A H -0.0297 0.9896 0.6442 0.056 Uiso 1 1 calc R
C13 C 0.1561(3) 0.8620(3) 0.6780(2) 0.0399(7) Uani 1 1 d .
H13A H 0.1752 0.9042 0.7096 0.048 Uiso 1 1 calc R
C14 C 0.4342(3) 0.8897(3) 0.7246(2) 0.0371(6) Uani 1 1 d .
H14A H 0.4588 0.9117 0.6563 0.045 Uiso 1 1 calc R
C15 C 0.4197(3) 0.9669(3) 0.7786(3) 0.0430(7) Uani 1 1 d .
H15A H 0.4346 1.0397 0.7456 0.052 Uiso 1 1 calc R
C16 C 0.3841(3) 0.9365(3) 0.8781(3) 0.0410(7) Uani 1 1 d .
H16A H 0.3741 0.9882 0.9134 0.049 Uiso 1 1 calc R
C17 C 0.3626(3) 0.8267(3) 0.9273(2) 0.0334(6) Uani 1 1 d .
C18 C 0.3778(3) 0.7553(2) 0.8694(2) 0.0281(5) Uani 1 1 d .
C19 C 0.3573(2) 0.6432(2) 0.9135(2) 0.0277(5) Uani 1 1 d .
C20 C 0.3230(3) 0.6026(3) 1.0156(2) 0.0315(6) Uani 1 1 d .
C21 C 0.3071(3) 0.6773(3) 1.0736(2) 0.0383(7) Uani 1 1 d .
H21A H 0.2834 0.6516 1.1419 0.046 Uiso 1 1 calc R
C22 C 0.3257(3) 0.7842(3) 1.0316(2) 0.0386(7) Uani 1 1 d .
H22A H 0.3142 0.8314 1.0713 0.046 Uiso 1 1 calc R
C23 C 0.3075(3) 0.4893(3) 1.0533(2) 0.0357(6) Uani 1 1 d .
H23A H 0.2853 0.4574 1.1213 0.043 Uiso 1 1 calc R
C24 C 0.3249(3) 0.4262(3) 0.9906(2) 0.0370(6) Uani 1 1 d .
H24A H 0.3143 0.3510 1.0155 0.044 Uiso 1 1 calc R
C25 C 0.3587(3) 0.4739(3) 0.8885(2) 0.0333(6) Uani 1 1 d .
H25A H 0.3700 0.4296 0.8463 0.040 Uiso 1 1 calc R
C26 C 0.1962(3) 0.1505(3) 0.1668(2) 0.0364(6) Uani 1 1 d .
C27 C 0.0896(3) 0.2098(3) 0.1083(3) 0.0451(7) Uani 1 1 d .
C28 C 0.0038(3) 0.3308(3) 0.1033(3) 0.0552(9) Uani 1 1 d .
H28A H -0.0670 0.3720 0.0618 0.066 Uiso 1 1 calc R
C29 C 0.0205(4) 0.3894(4) 0.1566(4) 0.0673(12) Uani 1 1 d .
H29A H -0.0390 0.4698 0.1528 0.081 Uiso 1 1 calc R
C30 C 0.1246(4) 0.3311(4) 0.2162(3) 0.0548(9) Uani 1 1 d .
H30A H 0.1368 0.3715 0.2532 0.066 Uiso 1 1 calc R
C31 C 0.2119(3) 0.2123(3) 0.2217(3) 0.0447(7) Uani 1 1 d .
H31A H 0.2828 0.1726 0.2629 0.054 Uiso 1 1 calc R
C32 C 0.2960(3) 0.0199(3) 0.1760(3) 0.0445(7) Uani 1 1 d .

loop_
_atom_site_aniso_label
_atom_site_aniso_U_11
_atom_site_aniso_U_22
_atom_site_aniso_U_33
_atom_site_aniso_U_23
_atom_site_aniso_U_13
_atom_site_aniso_U_12
Co1 0.0291(2) 0.02525(19) 0.02501(19) -0.00904(14) -0.00388(14) -0.00761(14)
I1 0.05869(19) 0.0948(3) 0.1080(3) -0.0504(2) -0.03370(17) -0.01653(16)
O1 0.0370(10) 0.0341(10) 0.0258(9) -0.0065(8) -0.0031(8) -0.0109(8)
O2 0.0322(10) 0.0349(10) 0.0325(10) -0.0102(9) -0.0070(8) -0.0078(8)
O3 0.0380(12) 0.0538(13) 0.0480(13) -0.0185(11) 0.0060(10) -0.0195(10)
O4 0.087(2) 0.0436(15) 0.0706(19) -0.0028(14) -0.0268(16) -0.0076(14)
O5 0.0460(14) 0.0657(17) 0.0727(18) -0.0420(14) -0.0038(13) -0.0063(12)
O6 0.106(3) 0.115(3) 0.143(4) -0.017(3) -0.017(3) -0.028(3)
O7 0.103(3) 0.072(2) 0.225(6) -0.037(3) -0.057(3) -0.007(2)
O8 0.094(3) 0.075(2) 0.137(4) -0.030(2) -0.006(2) -0.024(2)
O9 0.0647(18) 0.0576(17) 0.111(3) -0.0456(17) -0.0059(17) -0.0151(14)
O10 0.158(4) 0.0579(19) 0.070(2) -0.0175(17) -0.051(2) 0.011(2)
O11 0.084(3) 0.120(3) 0.132(4) -0.054(3) 0.007(2) -0.046(2)
O12 0.104(3) 0.0635(19) 0.074(2) -0.0109(16) -0.0008(18) -0.0351(18)
N1 0.0343(12) 0.0304(12) 0.0269(11) -0.0105(9) -0.0029(9) -0.0103(10)
N2 0.0315(12) 0.0295(12) 0.0270(11) -0.0065(9) -0.0018(9) -0.0102(10)
N3 0.0323(12) 0.0274(11) 0.0305(12) -0.0088(9) -0.0027(9) -0.0126(9)
N4 0.0291(11) 0.0261(11) 0.0282(11) -0.0097(9) -0.0040(9) -0.0078(9)
C1 0.0361(15) 0.0354(15) 0.0321(14) -0.0145(12) -0.0005(12) -0.0142(12)
C2 0.0459(17) 0.0345(16) 0.0404(16) -0.0185(13) -0.0018(13) -0.0069(13)
C3 0.061(2) 0.0363(17) 0.0497(19) -0.0218(15) -0.0024(16) -0.0116(15)
C4 0.068(2) 0.0472(19) 0.0468(19) -0.0267(16) 0.0011(17) -0.0248(17)
C5 0.0522(18) 0.0483(18) 0.0305(15) -0.0148(14) -0.0035(13) -0.0236(15)
C6 0.0377(15) 0.0390(15) 0.0224(13) -0.0109(11) 0.0009(11) -0.0156(12)
C7 0.0335(14) 0.0361(15) 0.0230(13) -0.0062(11) -0.0002(11) -0.0146(12)
C8 0.0364(16) 0.0494(18) 0.0337(15) -0.0083(14) -0.0038(12) -0.0169(14)
C9 0.047(2) 0.076(3) 0.052(2) -0.0169(19) -0.0180(16) -0.0269(19)
C10 0.059(2) 0.070(2) 0.054(2) -0.0300(19) -0.0086(17) -0.030(2)
C11 0.0297(15) 0.0489(19) 0.0465(19) -0.0021(15) -0.0076(13) -0.0090(14)
C12 0.0348(16) 0.0367(16) 0.0492(19) -0.0078(14) -0.0018(14) -0.0039(13)
C13 0.0362(15) 0.0329(15) 0.0402(16) -0.0094(13) -0.0015(13) -0.0070(12)
C14 0.0384(15) 0.0321(15) 0.0395(16) -0.0099(12) -0.0006(13) -0.0150(12)
C15 0.0452(17) 0.0300(15) 0.057(2) -0.0148(14) -0.0046(15) -0.0168(13)
C16 0.0391(16) 0.0375(16) 0.0548(19) -0.0242(15) -0.0049(14) -0.0137(13)
C17 0.0284(13) 0.0344(14) 0.0422(16) -0.0196(13) -0.0057(11) -0.0089(11)
C18 0.0258(12) 0.0279(13) 0.0299(14) -0.0114(11) -0.0054(10) -0.0066(10)
C19 0.0250(12) 0.0259(13) 0.0306(14) -0.0103(11) -0.0065(10) -0.0055(10)
C20 0.0279(13) 0.0349(14) 0.0276(13) -0.0090(11) -0.0048(10) -0.0086(11)
C21 0.0375(15) 0.0483(18) 0.0303(15) -0.0174(13) -0.0032(12) -0.0135(13)
C22 0.0387(15) 0.0435(17) 0.0393(16) -0.0261(14) -0.0042(12) -0.0095(13)
C23 0.0361(15) 0.0396(16) 0.0279(14) -0.0041(12) -0.0055(11) -0.0162(12)
C24 0.0413(16) 0.0307(14) 0.0361(15) -0.0033(12) -0.0066(12) -0.0165(13)
C25 0.0373(15) 0.0275(13) 0.0363(15) -0.0119(12) -0.0043(12) -0.0116(11)
C26 0.0307(14) 0.0375(15) 0.0378(16) -0.0108(13) 0.0011(12) -0.0132(12)
C27 0.0356(16) 0.0442(18) 0.0518(19) -0.0144(15) -0.0048(14) -0.0127(14)
C28 0.0352(17) 0.051(2) 0.054(2) -0.0074(17) -0.0114(15) 0.0009(15)
C29 0.055(2) 0.0394(19) 0.091(3) -0.022(2) 0.010(2) -0.0095(17)
C30 0.061(2) 0.054(2) 0.060(2) -0.0289(18) 0.0156(18) -0.0318(18)
C31 0.0438(17) 0.0505(19) 0.0434(18) -0.0160(15) 0.0019(14) -0.0233(15)
C32 0.0347(16) 0.0432(18) 0.057(2) -0.0182(16) -0.0146(15) -0.0094(13)

loop_
_atom_type_symbol
_atom_type_description
_atom_type_scat_dispersion_real
_atom_type_scat_dispersion_imag
_atom_type_scat_source
C C 0.0033 0.0016 'International Tables Vol C Tables 4.2.6.8 and 6.1.1.4'
H H 0.0000 0.0000 'International Tables Vol C Tables 4.2.6.8 and 6.1.1.4'
N N 0.0061 0.0033 'International Tables Vol C Tables 4.2.6.8 and 6.1.1.4'
O O 0.0106 0.0060 'International Tables Vol C Tables 4.2.6.8 and 6.1.1.4'
Co Co 0.3494 0.9721 'International Tables Vol C Tables 4.2.6.8 and 6.1.1.4'
I I -0.4742 1.8119 'International Tables Vol C Tables 4.2.6.8 and 6.1.1.4'

loop_
_geom_angle_atom_site_label_1
_geom_angle_atom_site_label_2
_geom_angle_atom_site_label_3
_geom_angle
O2 Co1 O1 69.26(9)
O2 Co1 N1 91.82(10)
O1 Co1 N1 90.90(9)
O2 Co1 N3 90.96(10)
O1 Co1 N3 92.14(9)
N1 Co1 N3 176.46(10)
O2 Co1 N2 167.33(9)
O1 Co1 N2 98.67(10)
N1 Co1 N2 84.32(10)
N3 Co1 N2 93.42(10)
O2 Co1 N4 98.50(10)
O1 Co1 N4 167.22(9)
N1 Co1 N4 93.20(10)
N3 Co1 N4 84.21(10)
N2 Co1 N4 93.78(10)
O2 Co1 C1 34.70(10)
O1 Co1 C1 34.57(10)
N1 Co1 C1 91.59(10)
N3 Co1 C1 91.94(10)
N2 Co1 C1 133.12(10)
N4 Co1 C1 133.10(10)
C1 O1 Co1 90.24(16)
C1 O2 Co1 90.41(17)
H6B O6 H6C 97.9
H7B O7 H7C 92.1
H8B O8 H8C 113.6
H9B O9 H9C 96.4
H10B O10 H10C 101.3
H11B O11 H11C 99.4
H12B O12 H12C 103.2
C2 N1 C6 118.5(3)
C2 N1 Co1 129.0(2)
C6 N1 Co1 112.51(19)
C13 N2 C7 118.0(3)
C13 N2 Co1 130.5(2)
C7 N2 Co1 111.45(18)
C14 N3 C18 118.9(2)
C14 N3 Co1 128.7(2)
C18 N3 Co1 112.35(18)
C25 N4 C19 117.8(2)
C25 N4 Co1 130.39(19)
C19 N4 Co1 111.82(18)
O3 C1 O1 125.2(3)
O3 C1 O2 124.7(3)
O1 C1 O2 110.1(2)
O3 C1 Co1 179.1(2)
O1 C1 Co1 55.19(13)
O2 C1 Co1 54.90(13)
N1 C2 C3 121.2(3)
N1 C2 H2A 119.4
C3 C2 H2A 119.4
C4 C3 C2 120.9(3)
C4 C3 H3A 119.5
C2 C3 H3A 119.5
C3 C4 C5 119.2(3)
C3 C4 H4A 120.4
C5 C4 H4A 120.4
C6 C5 C4 116.5(3)
C6 C5 C10 118.3(3)
C4 C5 C10 125.2(3)
N1 C6 C5 123.7(3)
N1 C6 C7 115.8(3)
C5 C6 C7 120.5(3)
N2 C7 C8 123.8(3)
N2 C7 C6 115.9(3)
C8 C7 C6 120.3(3)
C7 C8 C11 116.2(3)
C7 C8 C9 118.5(3)
C11 C8 C9 125.3(3)
C10 C9 C8 121.2(3)
C10 C9 H9A 119.4
C8 C9 H9A 119.4
C9 C10 C5 121.1(3)
C9 C10 H10A 119.5
C5 C10 H10A 119.5
C12 C11 C8 119.9(3)
C12 C11 H11A 120.0
C8 C11 H11A 120.0
C11 C12 C13 120.3(3)
C11 C12 H12A 119.9
C13 C12 H12A 119.9
N2 C13 C12 121.7(3)
N2 C13 H13A 119.1
C12 C13 H13A 119.1
N3 C14 C15 120.5(3)
N3 C14 H14A 119.8
C15 C14 H14A 119.8
C16 C15 C14 120.7(3)
C16 C15 H15A 119.7
C14 C15 H15A 119.7
C15 C16 C17 119.3(3)
C15 C16 H16A 120.3
C17 C16 H16A 120.3
C18 C17 C16 117.0(3)
C18 C17 C22 118.3(3)
C16 C17 C22 124.7(3)
N3 C18 C17 123.5(3)
N3 C18 C19 116.0(2)
C17 C18 C19 120.4(2)
N4 C19 C20 124.0(2)
N4 C19 C18 115.6(2)
C20 C19 C18 120.4(2)
C19 C20 C23 116.6(3)
C19 C20 C21 118.5(3)
C23 C20 C21 125.0(3)
C22 C21 C20 121.2(3)
C22 C21 H21A 119.4
C20 C21 H21A 119.4
C21 C22 C17 121.3(3)
C21 C22 H22A 119.4
C17 C22 H22A 119.4
C24 C23 C20 119.8(3)
C24 C23 H23A 120.1
C20 C23 H23A 120.1
C23 C24 C25 120.1(3)
C23 C24 H24A 119.9
C25 C24 H24A 119.9
N4 C25 C24 121.7(3)
N4 C25 H25A 119.1
C24 C25 H25A 119.1
C27 C26 C31 118.3(3)
C27 C26 C32 123.1(3)
C31 C26 C32 118.6(3)
C26 C27 C28 119.1(3)
C26 C27 I1 122.4(2)
C28 C27 I1 118.4(3)
C29 C28 C27 121.8(4)
C29 C28 H28A 119.1
C27 C28 H28A 119.1
C28 C29 C30 119.7(4)
C28 C29 H29A 120.1
C30 C29 H29A 120.1
C29 C30 C31 119.8(4)
C29 C30 H30A 120.1
C31 C30 H30A 120.1
C30 C31 C26 121.2(3)
C30 C31 H31A 119.4
C26 C31 H31A 119.4
O5 C32 O4 127.0(3)
O5 C32 C26 117.4(3)
O4 C32 C26 115.6(3)

loop_
_geom_bond_atom_site_label_1
_geom_bond_atom_site_label_2
_geom_bond_distance
Co1 O2 1.887(2)
Co1 O1 1.893(2)
Co1 N1 1.918(2)
Co1 N3 1.923(2)
Co1 N2 1.936(3)
Co1 N4 1.939(2)
Co1 C1 2.306(3)
I1 C27 2.084(4)
O1 C1 1.308(4)
O2 C1 1.313(3)
O3 C1 1.217(4)
O4 C32 1.239(4)
O5 C32 1.228(4)
O6 H6B 0.8501
O6 H6C 0.8380
O7 H7B 0.8300
O7 H7C 0.8400
O8 H8B 0.8099
O8 H8C 0.8500
O9 H9B 0.8497
O9 H9C 0.8127
O10 H10B 0.8801
O10 H10C 0.8296
O11 H11B 0.8800
O11 H11C 0.8300
O12 H12B 0.8101
O12 H12C 0.8701
N1 C2 1.327(4)
N1 C6 1.349(4)
N2 C13 1.320(4)
N2 C7 1.359(4)
N3 C14 1.325(4)
N3 C18 1.349(3)
N4 C25 1.326(4)
N4 C19 1.355(3)
C2 C3 1.378(5)
C2 H2A 0.9300
C3 C4 1.355(5)
C3 H3A 0.9300
C4 C5 1.406(5)
C4 H4A 0.9300
C5 C6 1.384(4)
C5 C10 1.427(5)
C6 C7 1.406(4)
C7 C8 1.387(4)
C8 C11 1.410(5)
C8 C9 1.422(5)
C9 C10 1.334(6)
C9 H9A 0.9300
C10 H10A 0.9300
C11 C12 1.344(5)
C11 H11A 0.9300
C12 C13 1.398(5)
C12 H12A 0.9300
C13 H13A 0.9300
C14 C15 1.404(4)
C14 H14A 0.9300
C15 C16 1.354(5)
C15 H15A 0.9300
C16 C17 1.397(4)
C16 H16A 0.9300
C17 C18 1.385(4)
C17 C22 1.425(4)
C18 C19 1.413(4)
C19 C20 1.389(4)
C20 C23 1.399(4)
C20 C21 1.420(4)
C21 C22 1.341(5)
C21 H21A 0.9300
C22 H22A 0.9300
C23 C24 1.354(4)
C23 H23A 0.9300
C24 C25 1.398(4)
C24 H24A 0.9300
C25 H25A 0.9300
C26 C27 1.369(5)
C26 C31 1.384(5)
C26 C32 1.512(4)
C27 C28 1.392(5)
C28 C29 1.339(6)
C28 H28A 0.9300
C29 C30 1.357(6)
C29 H29A 0.9300
C30 C31 1.373(5)
C30 H30A 0.9300
C31 H31A 0.9300

loop_
_geom_torsion_atom_site_label_1
_geom_torsion_atom_site_label_2
_geom_torsion_atom_site_label_3
_geom_torsion_atom_site_label_4
_geom_torsion
O2 Co1 O1 C1 0.11(15)
N1 Co1 O1 C1 -91.49(17)
N3 Co1 O1 C1 90.33(17)
N2 Co1 O1 C1 -175.89(16)
N4 Co1 O1 C1 17.3(5)
O1 Co1 O2 C1 -0.11(15)
N1 Co1 O2 C1 90.17(17)
N3 Co1 O2 C1 -92.03(16)
N2 Co1 O2 C1 18.2(5)
N4 Co1 O2 C1 -176.32(16)
O2 Co1 N1 C2 14.0(3)
O1 Co1 N1 C2 83.3(3)
N3 Co1 N1 C2 -127.6(16)
N2 Co1 N1 C2 -178.1(3)
N4 Co1 N1 C2 -84.6(3)
C1 Co1 N1 C2 48.7(3)
O2 Co1 N1 C6 -167.46(19)
O1 Co1 N1 C6 -98.18(19)
N3 Co1 N1 C6 50.9(17)
N2 Co1 N1 C6 0.44(19)
N4 Co1 N1 C6 93.9(2)
C1 Co1 N1 C6 -132.7(2)
O2 Co1 N2 C13 -108.2(5)
O1 Co1 N2 C13 -90.9(3)
N1 Co1 N2 C13 179.1(3)
N3 Co1 N2 C13 1.8(3)
N4 Co1 N2 C13 86.2(3)
C1 Co1 N2 C13 -94.1(3)
O2 Co1 N2 C7 71.1(5)
O1 Co1 N2 C7 88.42(18)
N1 Co1 N2 C7 -1.63(18)
N3 Co1 N2 C7 -178.90(18)
N4 Co1 N2 C7 -94.48(18)
C1 Co1 N2 C7 85.2(2)
O2 Co1 N3 C14 81.6(3)
O1 Co1 N3 C14 12.3(3)
N1 Co1 N3 C14 -136.8(15)
N2 Co1 N3 C14 -86.5(3)
N4 Co1 N3 C14 -180.0(3)
C1 Co1 N3 C14 46.9(3)
O2 Co1 N3 C18 -98.29(19)
O1 Co1 N3 C18 -167.57(19)
N1 Co1 N3 C18 43.4(17)
N2 Co1 N3 C18 93.61(19)
N4 Co1 N3 C18 0.16(19)
C1 Co1 N3 C18 -132.98(19)
O2 Co1 N4 C25 -88.6(3)
O1 Co1 N4 C25 -104.8(4)
N1 Co1 N4 C25 3.7(3)
N3 Co1 N4 C25 -178.7(3)
N2 Co1 N4 C25 88.3(3)
C1 Co1 N4 C25 -91.4(3)
O2 Co1 N4 C19 89.77(18)
O1 Co1 N4 C19 73.5(4)
N1 Co1 N4 C19 -177.91(18)
N3 Co1 N4 C19 -0.34(18)
N2 Co1 N4 C19 -93.40(19)
C1 Co1 N4 C19 86.9(2)
Co1 O1 C1 O3 179.0(3)
Co1 O1 C1 O2 -0.2(2)
Co1 O2 C1 O3 -179.0(3)
Co1 O2 C1 O1 0.2(2)
O2 Co1 C1 O3 63(16)
O1 Co1 C1 O3 -117(17)
N1 Co1 C1 O3 -28(16)
N3 Co1 C1 O3 152(16)
N2 Co1 C1 O3 -111(16)
N4 Co1 C1 O3 68(16)
O2 Co1 C1 O1 -179.8(3)
N1 Co1 C1 O1 89.28(17)
N3 Co1 C1 O1 -90.94(16)
N2 Co1 C1 O1 5.6(2)
N4 Co1 C1 O1 -174.83(14)
O1 Co1 C1 O2 179.8(3)
N1 Co1 C1 O2 -90.90(16)
N3 Co1 C1 O2 88.88(16)
N2 Co1 C1 O2 -174.61(15)
N4 Co1 C1 O2 5.0(2)
C6 N1 C2 C3 -1.9(4)
Co1 N1 C2 C3 176.6(2)
N1 C2 C3 C4 1.0(5)
C2 C3 C4 C5 1.0(5)
C3 C4 C5 C6 -2.0(5)
C3 C4 C5 C10 179.3(3)
C2 N1 C6 C5 0.8(4)
Co1 N1 C6 C5 -177.9(2)
C2 N1 C6 C7 179.5(3)
Co1 N1 C6 C7 0.8(3)
C4 C5 C6 N1 1.1(4)
C10 C5 C6 N1 180.0(3)
C4 C5 C6 C7 -177.6(3)
C10 C5 C6 C7 1.3(4)
C13 N2 C7 C8 0.6(4)
Co1 N2 C7 C8 -178.8(2)
C13 N2 C7 C6 -178.1(2)
Co1 N2 C7 C6 2.5(3)
N1 C6 C7 N2 -2.3(4)
C5 C6 C7 N2 176.5(3)
N1 C6 C7 C8 179.0(2)
C5 C6 C7 C8 -2.2(4)
N2 C7 C8 C11 0.9(4)
C6 C7 C8 C11 179.5(3)
N2 C7 C8 C9 -177.4(3)
C6 C7 C8 C9 1.2(4)
C7 C8 C9 C10 0.8(5)
C11 C8 C9 C10 -177.3(3)
C8 C9 C10 C5 -1.7(6)
C6 C5 C10 C9 0.7(5)
C4 C5 C10 C9 179.4(4)
C7 C8 C11 C12 -1.6(5)
C9 C8 C11 C12 176.6(3)
C8 C11 C12 C13 0.9(5)
C7 N2 C13 C12 -1.3(4)
Co1 N2 C13 C12 177.9(2)
C11 C12 C13 N2 0.6(5)
C18 N3 C14 C15 -0.2(4)
Co1 N3 C14 C15 180.0(2)
N3 C14 C15 C16 0.1(5)
C14 C15 C16 C17 0.4(5)
C15 C16 C17 C18 -0.8(4)
C15 C16 C17 C22 179.6(3)
C14 N3 C18 C17 -0.3(4)
Co1 N3 C18 C17 179.6(2)
C14 N3 C18 C19 -179.8(2)
Co1 N3 C18 C19 0.1(3)
C16 C17 C18 N3 0.7(4)
C22 C17 C18 N3 -179.6(3)
C16 C17 C18 C19 -179.7(3)
C22 C17 C18 C19 -0.1(4)
C25 N4 C19 C20 -0.1(4)
Co1 N4 C19 C20 -178.7(2)
C25 N4 C19 C18 179.0(2)
Co1 N4 C19 C18 0.5(3)
N3 C18 C19 N4 -0.3(3)
C17 C18 C19 N4 -179.9(2)
N3 C18 C19 C20 178.8(2)
C17 C18 C19 C20 -0.7(4)
N4 C19 C20 C23 0.5(4)
C18 C19 C20 C23 -178.6(2)
N4 C19 C20 C21 -179.8(3)
C18 C19 C20 C21 1.1(4)
C19 C20 C21 C22 -0.6(4)
C23 C20 C21 C22 179.1(3)
C20 C21 C22 C17 -0.3(5)
C18 C17 C22 C21 0.6(4)
C16 C17 C22 C21 -179.8(3)
C19 C20 C23 C24 -0.5(4)
C21 C20 C23 C24 179.8(3)
C20 C23 C24 C25 0.2(5)
C19 N4 C25 C24 -0.2(4)
Co1 N4 C25 C24 178.0(2)
C23 C24 C25 N4 0.2(5)
C31 C26 C27 C28 2.1(5)
C32 C26 C27 C28 -179.1(3)
C31 C26 C27 I1 -174.9(2)
C32 C26 C27 I1 3.9(4)
C26 C27 C28 C29 -2.1(6)
I1 C27 C28 C29 175.1(3)
C27 C28 C29 C30 1.0(6)
C28 C29 C30 C31 -0.2(6)
C29 C30 C31 C26 0.4(5)
C27 C26 C31 C30 -1.4(5)
C32 C26 C31 C30 179.8(3)
C27 C26 C32 O5 63.8(4)
C31 C26 C32 O5 -117.4(3)
C27 C26 C32 O4 -117.3(4)
C31 C26 C32 O4 61.4(4)
